data_7002608
loop_
_publ_author_name
'Strong, Elizabeth T. J.'
'Price, Jacquelyn T.'
'Jones, Nathan D.'

_publ_section_title
;
 Modular syntheses of chiral and achiral C,N-chelated
 Pd(ii)-pyridinylidenes
;
_journal_issue 42
_journal_name_full 'Dalton Transactions'
_journal_page_first 9123
_journal_paper_doi 10.1039/b915085d
_journal_year 2009
_chemical_formula_moiety 'C15 H16 F6 N4 O7 Pd S2'
_chemical_formula_sum 'C15 H16 F6 N4 O7 Pd S2'
_chemical_formula_weight 648.84
_chemical_name_systematic
;
?
;
_space_group_IT_number 2
_symmetry_cell_setting triclinic
_symmetry_space_group_name_Hall '-P 1'
_symmetry_space_group_name_H-M 'P -1'
_atom_sites_solution_hydrogens geom
_atom_sites_solution_primary direct
_atom_sites_solution_secondary difmap
_audit_creation_method SHELXL-97
_cell_angle_alpha 80.77(3)
_cell_angle_beta 77.31(3)
_cell_angle_gamma 77.95(3)
_cell_formula_units_Z 2
_cell_length_a 7.8534(16)
_cell_length_b 8.9797(18)
_cell_length_c 17.407(4)
_cell_measurement_reflns_used 50261
_cell_measurement_temperature 150(2)
_cell_measurement_theta_max 27.48
_cell_measurement_theta_min 2.04
_cell_volume 1162.7(5)
_computing_cell_refinement 'Bruker SMART (Bruker, 1997)'
_computing_data_collection 'Bruker SMART (Bruker, 1997)'
_computing_data_reduction 'Bruker SMART (Bruker, 1997)'
_computing_molecular_graphics 'Bruker SMART (Bruker, 1997)'
_computing_publication_material 'Bruker SMART (Bruker, 1997)'
_computing_structure_refinement 'SHELXL-97 (Sheldrick, 1997)'
_computing_structure_solution 'SHELXS-97 (Sheldrick, 1990)'
_diffrn_ambient_temperature 150(2)
_diffrn_measured_fraction_theta_full .978
_diffrn_measured_fraction_theta_max .978
_diffrn_measurement_device_type 'Bruker PLATFORM diffractometer/SMART 1000 CCD area detector'
_diffrn_measurement_method '\w scans'
_diffrn_radiation_monochromator graphite
_diffrn_radiation_source 'fine-focus sealed tube'
_diffrn_radiation_type MoK\a
_diffrn_radiation_wavelength 0.71073
_diffrn_reflns_av_R_equivalents 0.0341
_diffrn_reflns_av_sigmaI/netI 0.0445
_diffrn_reflns_limit_h_max 9
_diffrn_reflns_limit_h_min -9
_diffrn_reflns_limit_k_max 10
_diffrn_reflns_limit_k_min -10
_diffrn_reflns_limit_l_max 20
_diffrn_reflns_limit_l_min -20
_diffrn_reflns_number 5621
_diffrn_reflns_theta_full 25.03
_diffrn_reflns_theta_max 25.03
_diffrn_reflns_theta_min 2.70
_exptl_absorpt_coefficient_mu 1.070
_exptl_absorpt_correction_T_max 0.9484
_exptl_absorpt_correction_T_min 0.6591
_exptl_absorpt_correction_type multi-scan
_exptl_absorpt_process_details 'SADABS (Sheldrick, 1996)'
_exptl_crystal_colour yellow
_exptl_crystal_density_diffrn 1.853
_exptl_crystal_density_method 'not measured'
_exptl_crystal_description plate
_exptl_crystal_F_000 644
_exptl_crystal_size_max 0.43
_exptl_crystal_size_mid 0.15
_exptl_crystal_size_min 0.05
_refine_diff_density_max .830
_refine_diff_density_min -1.265
_refine_diff_density_rms .108
_refine_ls_extinction_method none
_refine_ls_goodness_of_fit_ref 1.056
_refine_ls_hydrogen_treatment constr
_refine_ls_matrix_type full
_refine_ls_number_parameters 307
_refine_ls_number_reflns 4025
_refine_ls_number_restraints 0
_refine_ls_restrained_S_all 1.056
_refine_ls_R_factor_all 0.0539
_refine_ls_R_factor_gt 0.0441
_refine_ls_shift/su_max 0.001
_refine_ls_shift/su_mean 0.000
_refine_ls_structure_factor_coef Fsqd
_refine_ls_weighting_details 'calc w=1/[\s^2^(Fo^2^)+(0.0535P)^2^+3.3902P] where P=(Fo^2^+2Fc^2^)/3'
_refine_ls_weighting_scheme calc
_refine_ls_wR_factor_gt 0.1084
_refine_ls_wR_factor_ref 0.1166
_reflns_number_gt 3505
_reflns_number_total 4025
_reflns_threshold_expression >2sigma(I)
_cod_data_source_file b915085d.txt
_cod_data_source_block 3
_cod_depositor_comments
;
The following automatic conversions were performed:
'_symmetry_cell_setting' value 'Triclinic' changed to 'triclinic'
according to '/home/saulius/struct/CIF-dictionaries/cif_core.dic'
dictionary named 'cif_core.dic' version 2.4.1 from 2010-06-29.

Automatic conversion script
Id: cif_fix_enum 1527 2010-12-29 10:47:43Z saulius 
;
_cod_original_cell_volume 1162.7(4)
_cod_original_sg_symbol_H-M P-1
_cod_database_code 7002608

loop_
_symmetry_equiv_pos_as_xyz
'x, y, z'
'-x, -y, -z'

loop_
_atom_site_label
_atom_site_type_symbol
_atom_site_fract_x
_atom_site_fract_y
_atom_site_fract_z
_atom_site_U_iso_or_equiv
_atom_site_adp_type
_atom_site_occupancy
_atom_site_symmetry_multiplicity
_atom_site_calc_flag
_atom_site_refinement_flags
_atom_site_disorder_assembly
_atom_site_disorder_group
Pd1 Pd -0.43605(4) 0.92368(4) 0.75149(2) 0.02615(14) Uani 1 1 d . . .
N1 N -0.1333(3) 1.0631(3) 0.74752(15) 0.0297(9) Uani 1 1 d G . .
C2 C -0.2906(3) 1.0868(3) 0.71945(16) 0.0263(9) Uani 1 1 d G . .
C3 C -0.3405(3) 1.2213(3) 0.67147(17) 0.0272(10) Uani 1 1 d G . .
C4 C -0.2331(4) 1.3320(3) 0.65155(17) 0.0348(11) Uani 1 1 d G . .
H4A H -0.2672 1.4239 0.6188 0.042 Uiso 1 1 calc R . .
C5 C -0.0758(4) 1.3084(3) 0.67962(19) 0.0384(12) Uani 1 1 d G . .
H5A H -0.0024 1.3841 0.6660 0.046 Uiso 1 1 calc R . .
C6 C -0.0259(3) 1.1739(3) 0.72760(18) 0.0334(11) Uani 1 1 d G . .
H6A H 0.0816 1.1577 0.7468 0.040 Uiso 1 1 calc R . .
N2 N -0.3202(5) 0.8372(4) 0.6506(2) 0.0298(9) Uani 1 1 d . . .
C9 C -0.2677(6) 0.7864(5) 0.5929(3) 0.0290(10) Uani 1 1 d . . .
C10 C -0.1994(7) 0.7221(6) 0.5182(3) 0.0393(12) Uani 1 1 d . . .
H10A H -0.2217 0.8016 0.4741 0.059 Uiso 1 1 calc R . .
H10B H -0.2591 0.6371 0.5172 0.059 Uiso 1 1 calc R . .
H10C H -0.0715 0.6844 0.5130 0.059 Uiso 1 1 calc R . .
N4 N -0.5520(5) 1.0168(5) 0.8503(2) 0.0306(9) Uani 1 1 d . . .
C7 C -0.6191(6) 1.0644(5) 0.9084(3) 0.0301(10) Uani 1 1 d . . .
C8 C -0.7001(7) 1.1232(6) 0.9829(3) 0.0371(11) Uani 1 1 d . . .
H8A H -0.7067 1.0376 1.0256 0.056 Uiso 1 1 calc R . .
H8B H -0.8199 1.1798 0.9800 0.056 Uiso 1 1 calc R . .
H8C H -0.6286 1.1919 0.9938 0.056 Uiso 1 1 calc R . .
N3 N -0.5790(5) 0.7458(5) 0.7863(2) 0.0337(9) Uani 1 1 d . . .
C13 C -0.6316(6) 0.6357(6) 0.8077(3) 0.0324(11) Uani 1 1 d . . .
C14 C -0.6947(8) 0.4907(6) 0.8365(4) 0.0493(14) Uani 1 1 d . . .
H14A H -0.5929 0.4064 0.8368 0.074 Uiso 1 1 calc R . .
H14B H -0.7691 0.4733 0.8015 0.074 Uiso 1 1 calc R . .
H14C H -0.7645 0.4952 0.8904 0.074 Uiso 1 1 calc R . .
S1 S -0.74704(16) 0.64740(13) 0.60445(8) 0.0311(3) Uani 1 1 d . . .
O1 O -0.8879(5) 0.6302(4) 0.6714(2) 0.0489(10) Uani 1 1 d . . .
O2 O -0.7714(6) 0.6002(5) 0.5336(3) 0.0543(11) Uani 1 1 d . . .
O3 O -0.5718(5) 0.6013(4) 0.6213(3) 0.0485(10) Uani 1 1 d . . .
C1 C -0.7680(6) 0.8536(6) 0.5813(3) 0.0344(11) Uani 1 1 d . . .
F1 F -0.9244(5) 0.9191(4) 0.5640(2) 0.0593(10) Uani 1 1 d . . .
F2 F -0.7500(4) 0.9199(3) 0.64089(19) 0.0452(8) Uani 1 1 d . . .
F3 F -0.6438(5) 0.8929(4) 0.5199(2) 0.0638(10) Uani 1 1 d . . .
S2 S -0.17991(18) 0.28491(16) 0.92804(8) 0.0411(3) Uani 1 1 d . . .
F4 F -0.3829(4) 0.5565(4) 0.9337(2) 0.0574(9) Uani 1 1 d . . .
O5 O -0.0028(5) 0.2398(5) 0.8847(2) 0.0487(10) Uani 1 1 d . . .
F6 F -0.1963(5) 0.5312(4) 0.8254(2) 0.0675(11) Uani 1 1 d . . .
F5 F -0.1103(5) 0.5564(4) 0.9296(3) 0.0726(12) Uani 1 1 d . . .
O4 O -0.3152(6) 0.2383(5) 0.8982(3) 0.0596(12) Uani 1 1 d . . .
O7 O -0.6218(5) 1.1801(4) 0.6619(2) 0.0472(10) Uani 1 1 d . . .
O6 O -0.1972(7) 0.2650(5) 1.0121(3) 0.0676(13) Uani 1 1 d . . .
C12 C -0.5004(6) 1.2481(5) 0.6381(3) 0.0336(11) Uani 1 1 d . . .
H12A H -0.5094 1.3252 0.5941 0.040 Uiso 1 1 calc R . .
C11 C -0.0743(7) 0.9233(6) 0.7972(3) 0.0406(12) Uani 1 1 d . . .
H11A H -0.1622 0.8560 0.8069 0.061 Uiso 1 1 calc R . .
H11B H -0.0611 0.9494 0.8478 0.061 Uiso 1 1 calc R . .
H11C H 0.0400 0.8705 0.7702 0.061 Uiso 1 1 calc R . .
C20 C -0.2202(7) 0.4913(7) 0.9029(3) 0.0431(13) Uani 1 1 d . . .

loop_
_atom_site_aniso_label
_atom_site_aniso_U_11
_atom_site_aniso_U_22
_atom_site_aniso_U_33
_atom_site_aniso_U_23
_atom_site_aniso_U_13
_atom_site_aniso_U_12
Pd1 0.0248(2) 0.0276(2) 0.0291(2) -0.00349(14) -0.00316(14) -0.01362(14)
N1 0.024(2) 0.038(2) 0.029(2) -0.0082(17) -0.0028(16) -0.0088(17)
C2 0.023(2) 0.032(2) 0.028(2) -0.0111(19) -0.0014(18) -0.0096(19)
C3 0.025(2) 0.032(2) 0.027(2) -0.0066(19) -0.0011(18) -0.0112(19)
C4 0.039(3) 0.030(3) 0.038(3) -0.004(2) -0.004(2) -0.015(2)
C5 0.030(3) 0.046(3) 0.045(3) -0.014(2) 0.004(2) -0.025(2)
C6 0.021(2) 0.046(3) 0.038(3) -0.017(2) -0.001(2) -0.014(2)
N2 0.027(2) 0.028(2) 0.039(2) -0.0061(18) -0.0054(18) -0.0152(16)
C9 0.024(2) 0.027(2) 0.038(3) -0.005(2) -0.003(2) -0.0135(19)
C10 0.041(3) 0.038(3) 0.042(3) -0.015(2) -0.001(2) -0.012(2)
N4 0.030(2) 0.034(2) 0.032(2) -0.0038(18) -0.0048(18) -0.0173(17)
C7 0.027(2) 0.031(2) 0.036(3) 0.002(2) -0.011(2) -0.012(2)
C8 0.037(3) 0.042(3) 0.034(3) -0.009(2) -0.005(2) -0.007(2)
N3 0.031(2) 0.037(2) 0.036(2) -0.0033(19) -0.0080(18) -0.0133(19)
C13 0.035(3) 0.033(3) 0.033(3) 0.002(2) -0.006(2) -0.019(2)
C14 0.051(3) 0.041(3) 0.060(4) 0.005(3) -0.008(3) -0.030(3)
S1 0.0285(6) 0.0271(6) 0.0422(7) -0.0059(5) -0.0085(5) -0.0120(5)
O1 0.046(2) 0.039(2) 0.056(2) 0.0001(18) 0.0072(19) -0.0187(18)
O2 0.069(3) 0.049(2) 0.057(3) -0.021(2) -0.021(2) -0.017(2)
O3 0.034(2) 0.036(2) 0.083(3) -0.016(2) -0.020(2) -0.0068(16)
C1 0.031(3) 0.036(3) 0.039(3) -0.003(2) -0.007(2) -0.011(2)
F1 0.054(2) 0.0415(18) 0.092(3) 0.0057(18) -0.043(2) -0.0106(16)
F2 0.0487(19) 0.0360(16) 0.058(2) -0.0186(14) -0.0132(15) -0.0116(14)
F3 0.080(3) 0.0459(19) 0.059(2) -0.0028(16) 0.0169(19) -0.0312(18)
S2 0.0394(7) 0.0435(7) 0.0424(7) -0.0084(6) -0.0068(6) -0.0107(6)
F4 0.0373(18) 0.059(2) 0.070(2) -0.0159(18) 0.0000(16) -0.0009(15)
O5 0.038(2) 0.059(2) 0.051(2) -0.0171(19) -0.0122(18) 0.0007(18)
F6 0.079(3) 0.057(2) 0.053(2) 0.0026(17) 0.0041(19) -0.0064(19)
F5 0.053(2) 0.064(2) 0.116(3) -0.038(2) -0.017(2) -0.0245(18)
O4 0.045(2) 0.059(3) 0.085(3) -0.018(2) -0.011(2) -0.027(2)
O7 0.035(2) 0.045(2) 0.065(3) -0.0023(19) -0.0146(18) -0.0140(17)
O6 0.084(4) 0.069(3) 0.041(2) -0.002(2) -0.003(2) -0.008(3)
C12 0.035(3) 0.027(2) 0.042(3) -0.005(2) -0.010(2) -0.010(2)
C11 0.028(3) 0.054(3) 0.041(3) -0.010(3) -0.011(2) 0.000(2)
C20 0.030(3) 0.053(3) 0.049(3) -0.013(3) -0.003(2) -0.015(2)

loop_
_atom_type_symbol
_atom_type_description
_atom_type_scat_dispersion_real
_atom_type_scat_dispersion_imag
_atom_type_scat_source
C C .0033 .0016 'International Tables Vol C Tables 4.2.6.8 and 6.1.1.4'
H H .0000 .0000 'International Tables Vol C Tables 4.2.6.8 and 6.1.1.4'
N N .0061 .0033 'International Tables Vol C Tables 4.2.6.8 and 6.1.1.4'
O O .0106 .0060 'International Tables Vol C Tables 4.2.6.8 and 6.1.1.4'
F F .0171 .0103 'International Tables Vol C Tables 4.2.6.8 and 6.1.1.4'
S S .1246 .1234 'International Tables Vol C Tables 4.2.6.8 and 6.1.1.4'
Pd Pd -.9988 1.0072 'International Tables Vol C Tables 4.2.6.8 and 6.1.1.4'

loop_
_geom_angle_atom_site_label_1
_geom_angle_atom_site_label_2
_geom_angle_atom_site_label_3
_geom_angle
_geom_angle_site_symmetry_1
_geom_angle_site_symmetry_3
_geom_angle_publ_flag
C2 Pd1 N4 89.72(14) . . ?
C2 Pd1 N2 88.86(14) . . ?
N4 Pd1 N2 178.14(16) . . ?
C2 Pd1 N3 177.50(14) . . ?
N4 Pd1 N3 90.94(16) . . ?
N2 Pd1 N3 90.53(16) . . ?
C2 N1 C6 120.0 . . ?
C2 N1 C11 122.0(3) . . ?
C6 N1 C11 118.0(3) . . ?
N1 C2 C3 120.0 . . ?
N1 C2 Pd1 117.23(14) . . ?
C3 C2 Pd1 122.77(14) . . ?
C4 C3 C2 120.0 . . ?
C4 C3 C12 118.1(3) . . ?
C2 C3 C12 121.8(3) . . ?
C3 C4 C5 120.0 . . ?
C3 C4 H4A 120.0 . . ?
C5 C4 H4A 120.0 . . ?
C4 C5 C6 120.0 . . ?
C4 C5 H5A 120.0 . . ?
C6 C5 H5A 120.0 . . ?
C5 C6 N1 120.0 . . ?
C5 C6 H6A 120.0 . . ?
N1 C6 H6A 120.0 . . ?
C9 N2 Pd1 174.4(4) . . ?
N2 C9 C10 179.5(5) . . ?
C9 C10 H10A 109.5 . . ?
C9 C10 H10B 109.5 . . ?
H10A C10 H10B 109.5 . . ?
C9 C10 H10C 109.5 . . ?
H10A C10 H10C 109.5 . . ?
H10B C10 H10C 109.5 . . ?
C7 N4 Pd1 177.2(4) . . ?
N4 C7 C8 178.5(5) . . ?
C7 C8 H8A 109.5 . . ?
C7 C8 H8B 109.5 . . ?
H8A C8 H8B 109.5 . . ?
C7 C8 H8C 109.5 . . ?
H8A C8 H8C 109.5 . . ?
H8B C8 H8C 109.5 . . ?
C13 N3 Pd1 168.9(4) . . ?
N3 C13 C14 178.1(6) . . ?
C13 C14 H14A 109.5 . . ?
C13 C14 H14B 109.5 . . ?
H14A C14 H14B 109.5 . . ?
C13 C14 H14C 109.5 . . ?
H14A C14 H14C 109.5 . . ?
H14B C14 H14C 109.5 . . ?
O2 S1 O3 115.4(3) . . ?
O2 S1 O1 114.7(3) . . ?
O3 S1 O1 115.1(3) . . ?
O2 S1 C1 103.2(2) . . ?
O3 S1 C1 103.0(2) . . ?
O1 S1 C1 103.0(2) . . ?
F2 C1 F1 106.3(4) . . ?
F2 C1 F3 105.9(4) . . ?
F1 C1 F3 107.6(4) . . ?
F2 C1 S1 112.4(3) . . ?
F1 C1 S1 112.3(3) . . ?
F3 C1 S1 111.9(4) . . ?
O6 S2 O5 114.9(3) . . ?
O6 S2 O4 116.0(3) . . ?
O5 S2 O4 114.1(3) . . ?
O6 S2 C20 103.7(3) . . ?
O5 S2 C20 102.7(3) . . ?
O4 S2 C20 102.9(3) . . ?
O7 C12 C3 124.9(5) . . ?
O7 C12 H12A 117.5 . . ?
C3 C12 H12A 117.5 . . ?
N1 C11 H11A 109.5 . . ?
N1 C11 H11B 109.5 . . ?
H11A C11 H11B 109.5 . . ?
N1 C11 H11C 109.5 . . ?
H11A C11 H11C 109.5 . . ?
H11B C11 H11C 109.5 . . ?
F6 C20 F4 107.4(5) . . ?
F6 C20 F5 106.6(5) . . ?
F4 C20 F5 106.4(4) . . ?
F6 C20 S2 111.9(4) . . ?
F4 C20 S2 112.7(4) . . ?
F5 C20 S2 111.5(4) . . ?

loop_
_geom_bond_atom_site_label_1
_geom_bond_atom_site_label_2
_geom_bond_distance
_geom_bond_site_symmetry_2
_geom_bond_publ_flag
Pd1 C2 1.979(2) . ?
Pd1 N4 1.986(4) . ?
Pd1 N2 1.989(4) . ?
Pd1 N3 2.078(4) . ?
N1 C2 1.3900 . ?
N1 C6 1.3900 . ?
N1 C11 1.457(6) . ?
C2 C3 1.3900 . ?
C3 C4 1.3900 . ?
C3 C12 1.457(5) . ?
C4 C5 1.3900 . ?
C4 H4A 0.9500 . ?
C5 C6 1.3900 . ?
C5 H5A 0.9500 . ?
C6 H6A 0.9500 . ?
N2 C9 1.129(6) . ?
C9 C10 1.454(7) . ?
C10 H10A 0.9800 . ?
C10 H10B 0.9800 . ?
C10 H10C 0.9800 . ?
N4 C7 1.137(6) . ?
C7 C8 1.443(7) . ?
C8 H8A 0.9800 . ?
C8 H8B 0.9800 . ?
C8 H8C 0.9800 . ?
N3 C13 1.128(6) . ?
C13 C14 1.464(7) . ?
C14 H14A 0.9800 . ?
C14 H14B 0.9800 . ?
C14 H14C 0.9800 . ?
S1 O2 1.430(4) . ?
S1 O3 1.432(4) . ?
S1 O1 1.432(4) . ?
S1 C1 1.811(5) . ?
C1 F2 1.322(6) . ?
C1 F1 1.323(6) . ?
C1 F3 1.335(6) . ?
S2 O6 1.425(5) . ?
S2 O5 1.439(4) . ?
S2 O4 1.440(4) . ?
S2 C20 1.812(6) . ?
F4 C20 1.323(6) . ?
F6 C20 1.320(7) . ?
F5 C20 1.333(6) . ?
O7 C12 1.200(6) . ?
C12 H12A 0.9500 . ?
C11 H11A 0.9800 . ?
C11 H11B 0.9800 . ?
C11 H11C 0.9800 . ?
